data_7030842
loop_
_publ_author_name
'Liu, Junpeng'
'Ma, Haiyan'

_publ_section_title
;
 Aluminum complexes with bidentate amido ligands: synthesis, structure and
 performance on ligand-initiated ring-opening polymerization of
 rac-lactide.
;
_journal_issue 24
_journal_name_full 'Dalton transactions (Cambridge, England : 2003)'
_journal_page_first 9098
_journal_page_last 9110
_journal_paper_doi 10.1039/c4dt00353e
_journal_volume 43
_journal_year 2014
_chemical_formula_sum 'C23 H35 Al N2'
_chemical_formula_weight 366.51
_chemical_name_systematic
; 
 ? 
;
_space_group_crystal_system monoclinic
_space_group_IT_number 14
_space_group_name_Hall '-P 2ybc'
_space_group_name_H-M_alt 'P 1 21/c 1'
_symmetry_space_group_name_Hall '-P 2ybc'
_symmetry_space_group_name_H-M 'P 1 21/c 1'
_atom_sites_solution_hydrogens mixed
_audit_creation_method SHELXL-2013
_cell_angle_alpha 90
_cell_angle_beta 105.666(4)
_cell_angle_gamma 90
_cell_formula_units_Z 4
_cell_length_a 10.075(3)
_cell_length_b 17.439(6)
_cell_length_c 13.495(5)
_cell_measurement_reflns_used 822
_cell_measurement_temperature 293(2)
_cell_measurement_theta_max 21.600
_cell_measurement_theta_min 2.336
_cell_volume 2283.0(13)
_computing_cell_refinement 'Bruker SMART'
_computing_data_collection 'Bruker SMART'
_computing_data_reduction 'Bruker SHELXTL'
_computing_molecular_graphics 'Bruker SHELXTL'
_computing_publication_material 'Bruker SHELXTL'
_computing_structure_refinement 'SHELXL-2013 (Sheldrick, 2013)'
_computing_structure_solution 'Bruker SHELXTL'
_diffrn_ambient_temperature 293(2)
_diffrn_measured_fraction_theta_full 1.000
_diffrn_measured_fraction_theta_max 1.000
_diffrn_measurement_device_type 'CCD area detector'
_diffrn_measurement_method 'phi and omega scans'
_diffrn_radiation_type MoK\a
_diffrn_radiation_wavelength 0.71073
_diffrn_reflns_av_R_equivalents 0.0364
_diffrn_reflns_av_unetI/netI 0.0584
_diffrn_reflns_Laue_measured_fraction_full 1.000
_diffrn_reflns_Laue_measured_fraction_max 1.000
_diffrn_reflns_limit_h_max 12
_diffrn_reflns_limit_h_min -12
_diffrn_reflns_limit_k_max 11
_diffrn_reflns_limit_k_min -21
_diffrn_reflns_limit_l_max 16
_diffrn_reflns_limit_l_min -16
_diffrn_reflns_number 10240
_diffrn_reflns_point_group_measured_fraction_full 1.000
_diffrn_reflns_point_group_measured_fraction_max 1.000
_diffrn_reflns_theta_full 25.242
_diffrn_reflns_theta_max 26.010
_diffrn_reflns_theta_min 1.954
_exptl_absorpt_coefficient_mu 0.097
_exptl_absorpt_correction_T_max 1.000
_exptl_absorpt_correction_T_min 0.753
_exptl_absorpt_correction_type multi-scan
_exptl_absorpt_process_details sadabs
_exptl_crystal_colour colorless
_exptl_crystal_density_diffrn 1.066
_exptl_crystal_description block
_exptl_crystal_F_000 800
_exptl_crystal_size_max 0.150
_exptl_crystal_size_mid 0.130
_exptl_crystal_size_min 0.100
_refine_diff_density_max 0.261
_refine_diff_density_min -0.192
_refine_diff_density_rms 0.032
_refine_ls_extinction_method none
_refine_ls_goodness_of_fit_ref 0.902
_refine_ls_hydrogen_treatment mixed
_refine_ls_matrix_type full
_refine_ls_number_parameters 239
_refine_ls_number_reflns 4494
_refine_ls_number_restraints 0
_refine_ls_restrained_S_all 0.902
_refine_ls_R_factor_all 0.0898
_refine_ls_R_factor_gt 0.0453
_refine_ls_shift/su_max 0.006
_refine_ls_shift/su_mean 0.001
_refine_ls_structure_factor_coef Fsqd
_refine_ls_weighting_details
; 
 w=1/[\s^2^(Fo^2^)+(0.0644P)^2^] 
 where P=(Fo^2^+2Fc^2^)/3 
;
_refine_ls_weighting_scheme calc
_refine_ls_wR_factor_gt 0.1140
_refine_ls_wR_factor_ref 0.1287
_reflns_Friedel_coverage 0.000
_reflns_number_gt 2489
_reflns_number_total 4494
_reflns_threshold_expression 'I > 2\s(I)'
_cod_data_source_file c4dt00353e2.cif
_cod_data_source_block 2b
_cod_depositor_comments 'Adding full bibliography for 7030842--7030843.cif.'
_cod_database_code 7030842
_shelx_space_group_comment
; 
The symmetry employed for this shelxl refinement is uniquely defined 
by the following loop, which should always be used as a source of 
symmetry information in preference to the above space-group names. 
They are only intended as comments. 
;
_shelx_estimated_absorpt_t_min 0.986
_shelx_estimated_absorpt_t_max 0.990
_shelxl_version_number 2013-2

loop_
_space_group_symop_operation_xyz
'x, y, z'
'-x, y+1/2, -z+1/2'
'-x, -y, -z'
'x, -y-1/2, z-1/2'

loop_
_atom_site_label
_atom_site_type_symbol
_atom_site_fract_x
_atom_site_fract_y
_atom_site_fract_z
_atom_site_U_iso_or_equiv
_atom_site_adp_type
_atom_site_occupancy
_atom_site_site_symmetry_order
_atom_site_calc_flag
_atom_site_refinement_flags_posn
_atom_site_refinement_flags_adp
Al1 Al 0.32317(6) 0.22722(4) 0.43287(5) 0.0545(2) Uani 1 1 d . .
N1 N -0.14923(16) 0.24748(9) 0.31401(13) 0.0495(4) Uani 1 1 d . .
N2 N 0.16828(17) 0.30933(10) 0.38116(13) 0.0453(4) Uani 1 1 d . .
H2 H 0.1112(19) 0.2911(10) 0.4125(14) 0.039(5) Uiso 1 1 d . .
C1 C -0.2412(2) 0.23590(13) 0.38022(19) 0.0653(6) Uani 1 1 d . .
H1A H -0.3357 0.2321 0.3383 0.078 Uiso 1 1 calc R U
H1B H -0.2346 0.2793 0.4262 0.078 Uiso 1 1 calc R U
C2 C -0.2018(3) 0.16372(14) 0.4420(2) 0.0820(8) Uani 1 1 d . .
H2A H -0.2640 0.1558 0.4847 0.098 Uiso 1 1 calc R U
H2B H -0.1092 0.1690 0.4869 0.098 Uiso 1 1 calc R U
C3 C -0.2075(3) 0.09462(15) 0.3725(2) 0.0979(9) Uani 1 1 d . .
H3A H -0.3026 0.0838 0.3361 0.118 Uiso 1 1 calc R U
H3B H -0.1705 0.0501 0.4139 0.118 Uiso 1 1 calc R U
C4 C -0.1247(3) 0.10957(13) 0.2952(2) 0.0785(8) Uani 1 1 d . .
H4A H -0.0273 0.1116 0.3309 0.094 Uiso 1 1 calc R U
H4B H -0.1389 0.0678 0.2460 0.094 Uiso 1 1 calc R U
C5 C -0.1675(2) 0.18381(11) 0.23937(17) 0.0601(6) Uani 1 1 d . .
H5A H -0.1122 0.1931 0.1919 0.072 Uiso 1 1 calc R U
H5B H -0.2634 0.1808 0.2000 0.072 Uiso 1 1 calc R U
C6 C -0.1595(2) 0.32059(11) 0.26490(15) 0.0467(5) Uani 1 1 d . .
C7 C -0.2792(2) 0.36333(13) 0.23993(17) 0.0597(6) Uani 1 1 d . .
H7A H -0.3580 0.3443 0.2547 0.072 Uiso 1 1 calc R U
C8 C -0.2832(3) 0.43379(14) 0.19331(19) 0.0738(7) Uani 1 1 d . .
H8A H -0.3644 0.4622 0.1778 0.089 Uiso 1 1 calc R U
C9 C -0.1703(3) 0.46228(14) 0.16981(19) 0.0753(7) Uani 1 1 d . .
H9A H -0.1736 0.5097 0.1377 0.090 Uiso 1 1 calc R U
C10 C -0.0508(2) 0.42004(13) 0.19415(17) 0.0635(6) Uani 1 1 d . .
H10A H 0.0266 0.4395 0.1778 0.076 Uiso 1 1 calc R U
C11 C -0.0421(2) 0.34980(11) 0.24198(15) 0.0478(5) Uani 1 1 d . .
C12 C 0.09209(19) 0.30608(12) 0.26860(15) 0.0510(5) Uani 1 1 d . .
H12A H 0.0734 0.2529 0.2487 0.061 Uiso 1 1 calc R U
H12B H 0.1509 0.3267 0.2288 0.061 Uiso 1 1 calc R U
C13 C 0.20274(19) 0.38642(11) 0.42242(14) 0.0446(5) Uani 1 1 d . .
C14 C 0.1486(2) 0.41051(12) 0.50179(15) 0.0521(5) Uani 1 1 d . .
C15 C 0.0549(2) 0.36067(13) 0.54427(17) 0.0673(6) Uani 1 1 d . .
H15A H 0.0298 0.3874 0.5988 0.101 Uiso 1 1 calc R U
H15B H 0.1018 0.3140 0.5706 0.101 Uiso 1 1 calc R U
H15C H -0.0267 0.3489 0.4906 0.101 Uiso 1 1 calc R U
C16 C 0.1859(2) 0.48225(14) 0.54463(18) 0.0683(7) Uani 1 1 d . .
H16A H 0.1516 0.4992 0.5982 0.082 Uiso 1 1 calc R U
C17 C 0.2724(2) 0.52824(14) 0.5091(2) 0.0742(7) Uani 1 1 d . .
H17A H 0.2947 0.5767 0.5375 0.089 Uiso 1 1 calc R U
C18 C 0.3264(2) 0.50362(13) 0.43218(19) 0.0645(6) Uani 1 1 d . .
H18A H 0.3859 0.5355 0.4092 0.077 Uiso 1 1 calc R U
C19 C 0.2939(2) 0.43183(12) 0.38760(16) 0.0518(5) Uani 1 1 d . .
C20 C 0.3629(2) 0.40753(13) 0.30661(18) 0.0685(7) Uani 1 1 d . .
H20A H 0.3316 0.3572 0.2822 0.103 Uiso 1 1 calc R U
H20B H 0.4610 0.4067 0.3357 0.103 Uiso 1 1 calc R U
H20C H 0.3401 0.4432 0.2503 0.103 Uiso 1 1 calc R U
C21 C 0.2371(3) 0.16127(13) 0.51585(19) 0.0775(7) Uani 1 1 d . .
H21A H 0.2987 0.1201 0.5448 0.116 Uiso 1 1 calc R U
H21B H 0.1527 0.1406 0.4731 0.116 Uiso 1 1 calc R U
H21C H 0.2178 0.1909 0.5703 0.116 Uiso 1 1 calc R U
C22 C 0.3486(3) 0.17723(14) 0.30896(19) 0.0762(7) Uani 1 1 d . .
H22A H 0.4194 0.1390 0.3285 0.114 Uiso 1 1 calc R U
H22B H 0.3751 0.2148 0.2659 0.114 Uiso 1 1 calc R U
H22C H 0.2638 0.1534 0.2719 0.114 Uiso 1 1 calc R U
C23 C 0.4819(2) 0.28237(14) 0.5202(2) 0.0777(7) Uani 1 1 d . .
H23A H 0.5566 0.2471 0.5456 0.117 Uiso 1 1 calc R U
H23B H 0.4565 0.3053 0.5771 0.117 Uiso 1 1 calc R U
H23C H 0.5104 0.3217 0.4805 0.117 Uiso 1 1 calc R U

loop_
_atom_site_aniso_label
_atom_site_aniso_U_11
_atom_site_aniso_U_22
_atom_site_aniso_U_33
_atom_site_aniso_U_23
_atom_site_aniso_U_13
_atom_site_aniso_U_12
Al1 0.0492(4) 0.0580(4) 0.0530(4) -0.0043(3) 0.0082(3) 0.0018(3)
N1 0.0480(10) 0.0467(10) 0.0536(11) -0.0051(8) 0.0137(8) 0.0001(8)
N2 0.0427(10) 0.0515(11) 0.0430(10) -0.0030(8) 0.0140(8) -0.0051(8)
C1 0.0577(14) 0.0661(16) 0.0770(17) 0.0036(13) 0.0265(13) 0.0008(12)
C2 0.0854(19) 0.0751(19) 0.092(2) 0.0159(16) 0.0359(16) -0.0009(14)
C3 0.108(2) 0.0609(19) 0.121(3) 0.0182(18) 0.024(2) -0.0032(16)
C4 0.0861(19) 0.0505(15) 0.0878(19) -0.0090(13) 0.0047(16) 0.0062(13)
C5 0.0571(14) 0.0511(14) 0.0645(15) -0.0115(11) 0.0034(11) 0.0003(11)
C6 0.0471(12) 0.0445(13) 0.0447(12) -0.0084(9) 0.0060(9) 0.0036(10)
C7 0.0519(13) 0.0567(15) 0.0685(15) -0.0084(12) 0.0125(11) 0.0051(11)
C8 0.0729(17) 0.0628(18) 0.0766(18) -0.0037(13) 0.0047(14) 0.0195(14)
C9 0.094(2) 0.0535(16) 0.0714(18) 0.0067(13) 0.0097(15) 0.0044(15)
C10 0.0695(16) 0.0591(15) 0.0581(15) -0.0024(12) 0.0105(12) -0.0111(13)
C11 0.0491(12) 0.0488(13) 0.0420(12) -0.0073(9) 0.0064(10) -0.0040(10)
C12 0.0456(12) 0.0645(14) 0.0415(12) -0.0106(10) 0.0092(10) -0.0064(10)
C13 0.0406(11) 0.0469(12) 0.0413(12) -0.0033(9) 0.0027(9) 0.0011(9)
C14 0.0453(12) 0.0604(14) 0.0465(13) -0.0076(11) 0.0054(10) 0.0048(10)
C15 0.0686(15) 0.0827(17) 0.0574(14) -0.0106(12) 0.0287(12) 0.0003(13)
C16 0.0634(16) 0.0740(18) 0.0629(16) -0.0224(13) 0.0092(13) 0.0045(13)
C17 0.0624(16) 0.0596(16) 0.091(2) -0.0245(14) 0.0040(15) 0.0000(13)
C18 0.0523(14) 0.0548(15) 0.0783(17) 0.0000(13) 0.0036(12) -0.0075(11)
C19 0.0445(12) 0.0556(14) 0.0504(13) 0.0001(10) 0.0044(10) -0.0014(10)
C20 0.0590(14) 0.0820(18) 0.0685(16) -0.0031(13) 0.0243(13) -0.0146(12)
C21 0.0831(18) 0.0748(17) 0.0729(18) 0.0116(13) 0.0184(15) 0.0063(14)
C22 0.0719(16) 0.0792(18) 0.0768(18) -0.0151(13) 0.0191(14) 0.0089(13)
C23 0.0561(15) 0.0849(18) 0.0811(18) -0.0094(14) -0.0004(13) 0.0023(12)

loop_
_atom_type_symbol
_atom_type_description
_atom_type_scat_dispersion_real
_atom_type_scat_dispersion_imag
_atom_type_scat_source
C C 0.0033 0.0016 'International Tables Vol C Tables 4.2.6.8 and 6.1.1.4'
H H 0.0000 0.0000 'International Tables Vol C Tables 4.2.6.8 and 6.1.1.4'
N N 0.0061 0.0033 'International Tables Vol C Tables 4.2.6.8 and 6.1.1.4'
Al Al 0.0645 0.0514 'International Tables Vol C Tables 4.2.6.8 and 6.1.1.4'

loop_
_geom_angle_atom_site_label_1
_geom_angle_atom_site_label_2
_geom_angle_atom_site_label_3
_geom_angle
C23 Al1 C21 111.01(11)
C23 Al1 C22 117.12(11)
C21 Al1 C22 113.91(12)
C23 Al1 N2 106.15(9)
C21 Al1 N2 100.75(9)
C22 Al1 N2 106.08(9)
C6 N1 C1 115.32(16)
C6 N1 C5 112.01(16)
C1 N1 C5 109.23(17)
C13 N2 C12 115.02(16)
C13 N2 Al1 115.04(12)
C12 N2 Al1 116.18(12)
C13 N2 H2 105.9(12)
C12 N2 H2 104.8(12)
Al1 N2 H2 96.8(12)
N1 C1 C2 109.75(19)
N1 C1 H1A 109.7
C2 C1 H1A 109.7
N1 C1 H1B 109.7
C2 C1 H1B 109.7
H1A C1 H1B 108.2
C1 C2 C3 111.2(2)
C1 C2 H2A 109.4
C3 C2 H2A 109.4
C1 C2 H2B 109.4
C3 C2 H2B 109.4
H2A C2 H2B 108.0
C2 C3 C4 110.5(2)
C2 C3 H3A 109.6
C4 C3 H3A 109.6
C2 C3 H3B 109.6
C4 C3 H3B 109.6
H3A C3 H3B 108.1
C5 C4 C3 110.8(2)
C5 C4 H4A 109.5
C3 C4 H4A 109.5
C5 C4 H4B 109.5
C3 C4 H4B 109.5
H4A C4 H4B 108.1
N1 C5 C4 109.87(19)
N1 C5 H5A 109.7
C4 C5 H5A 109.7
N1 C5 H5B 109.7
C4 C5 H5B 109.7
H5A C5 H5B 108.2
C7 C6 C11 119.0(2)
C7 C6 N1 123.03(19)
C11 C6 N1 117.94(17)
C8 C7 C6 120.7(2)
C8 C7 H7A 119.7
C6 C7 H7A 119.7
C9 C8 C7 120.8(2)
C9 C8 H8A 119.6
C7 C8 H8A 119.6
C8 C9 C10 119.0(2)
C8 C9 H9A 120.5
C10 C9 H9A 120.5
C9 C10 C11 122.0(2)
C9 C10 H10A 119.0
C11 C10 H10A 119.0
C10 C11 C6 118.55(19)
C10 C11 C12 120.05(19)
C6 C11 C12 121.40(18)
N2 C12 C11 113.63(15)
N2 C12 H12A 108.8
C11 C12 H12A 108.8
N2 C12 H12B 108.8
C11 C12 H12B 108.8
H12A C12 H12B 107.7
C19 C13 C14 121.42(19)
C19 C13 N2 120.48(17)
C14 C13 N2 117.97(18)
C16 C14 C13 118.3(2)
C16 C14 C15 119.3(2)
C13 C14 C15 122.35(19)
C14 C15 H15A 109.5
C14 C15 H15B 109.5
H15A C15 H15B 109.5
C14 C15 H15C 109.5
H15A C15 H15C 109.5
H15B C15 H15C 109.5
C17 C16 C14 120.8(2)
C17 C16 H16A 119.6
C14 C16 H16A 119.6
C16 C17 C18 120.4(2)
C16 C17 H17A 119.8
C18 C17 H17A 119.8
C17 C18 C19 121.1(2)
C17 C18 H18A 119.4
C19 C18 H18A 119.4
C13 C19 C18 117.9(2)
C13 C19 C20 124.25(19)
C18 C19 C20 117.8(2)
C19 C20 H20A 109.5
C19 C20 H20B 109.5
H20A C20 H20B 109.5
C19 C20 H20C 109.5
H20A C20 H20C 109.5
H20B C20 H20C 109.5
Al1 C21 H21A 109.5
Al1 C21 H21B 109.5
H21A C21 H21B 109.5
Al1 C21 H21C 109.5
H21A C21 H21C 109.5
H21B C21 H21C 109.5
Al1 C22 H22A 109.5
Al1 C22 H22B 109.5
H22A C22 H22B 109.5
Al1 C22 H22C 109.5
H22A C22 H22C 109.5
H22B C22 H22C 109.5
Al1 C23 H23A 109.5
Al1 C23 H23B 109.5
H23A C23 H23B 109.5
Al1 C23 H23C 109.5
H23A C23 H23C 109.5
H23B C23 H23C 109.5

loop_
_geom_bond_atom_site_label_1
_geom_bond_atom_site_label_2
_geom_bond_distance
Al1 C23 1.963(2)
Al1 C21 1.963(2)
Al1 C22 1.963(2)
Al1 N2 2.0939(18)
N1 C6 1.428(2)
N1 C1 1.464(3)
N1 C5 1.477(2)
N2 C13 1.461(2)
N2 C12 1.507(2)
N2 H2 0.862(17)
C1 C2 1.503(3)
C1 H1A 0.9700
C1 H1B 0.9700
C2 C3 1.518(4)
C2 H2A 0.9700
C2 H2B 0.9700
C3 C4 1.524(4)
C3 H3A 0.9700
C3 H3B 0.9700
C4 C5 1.502(3)
C4 H4A 0.9700
C4 H4B 0.9700
C5 H5A 0.9700
C5 H5B 0.9700
C6 C7 1.380(3)
C6 C11 1.397(3)
C7 C8 1.376(3)
C7 H7A 0.9300
C8 C9 1.356(3)
C8 H8A 0.9300
C9 C10 1.373(3)
C9 H9A 0.9300
C10 C11 1.376(3)
C10 H10A 0.9300
C11 C12 1.509(3)
C12 H12A 0.9700
C12 H12B 0.9700
C13 C19 1.387(3)
C13 C14 1.392(3)
C14 C16 1.387(3)
C14 C15 1.506(3)
C15 H15A 0.9600
C15 H15B 0.9600
C15 H15C 0.9600
C16 C17 1.363(3)
C16 H16A 0.9300
C17 C18 1.365(3)
C17 H17A 0.9300
C18 C19 1.389(3)
C18 H18A 0.9300
C19 C20 1.506(3)
C20 H20A 0.9600
C20 H20B 0.9600
C20 H20C 0.9600
C21 H21A 0.9600
C21 H21B 0.9600
C21 H21C 0.9600
C22 H22A 0.9600
C22 H22B 0.9600
C22 H22C 0.9600
C23 H23A 0.9600
C23 H23B 0.9600
C23 H23C 0.9600

loop_
_geom_torsion_atom_site_label_1
_geom_torsion_atom_site_label_2
_geom_torsion_atom_site_label_3
_geom_torsion_atom_site_label_4
_geom_torsion
C6 N1 C1 C2 -169.39(19)
C5 N1 C1 C2 63.4(2)
N1 C1 C2 C3 -58.0(3)
C1 C2 C3 C4 51.9(3)
C2 C3 C4 C5 -51.9(3)
C6 N1 C5 C4 167.28(18)
C1 N1 C5 C4 -63.7(2)
C3 C4 C5 N1 57.8(3)
C1 N1 C6 C7 -28.7(3)
C5 N1 C6 C7 97.0(2)
C1 N1 C6 C11 150.92(19)
C5 N1 C6 C11 -83.3(2)
C11 C6 C7 C8 -0.1(3)
N1 C6 C7 C8 179.5(2)
C6 C7 C8 C9 0.8(4)
C7 C8 C9 C10 -0.6(4)
C8 C9 C10 C11 -0.2(4)
C9 C10 C11 C6 0.9(3)
C9 C10 C11 C12 -179.1(2)
C7 C6 C11 C10 -0.7(3)
N1 C6 C11 C10 179.66(18)
C7 C6 C11 C12 179.27(18)
N1 C6 C11 C12 -0.4(3)
C13 N2 C12 C11 -58.1(2)
Al1 N2 C12 C11 163.28(14)
C10 C11 C12 N2 103.8(2)
C6 C11 C12 N2 -76.2(2)
C12 N2 C13 C19 -64.9(2)
Al1 N2 C13 C19 74.1(2)
C12 N2 C13 C14 119.18(19)
Al1 N2 C13 C14 -101.76(17)
C19 C13 C14 C16 1.2(3)
N2 C13 C14 C16 177.07(18)
C19 C13 C14 C15 -177.00(19)
N2 C13 C14 C15 -1.1(3)
C13 C14 C16 C17 0.6(3)
C15 C14 C16 C17 178.9(2)
C14 C16 C17 C18 -1.6(4)
C16 C17 C18 C19 0.6(4)
C14 C13 C19 C18 -2.1(3)
N2 C13 C19 C18 -177.84(18)
C14 C13 C19 C20 176.18(19)
N2 C13 C19 C20 0.4(3)
C17 C18 C19 C13 1.2(3)
C17 C18 C19 C20 -177.2(2)
